data_4312078
loop_
_publ_author_name
'June-Ho Jung'
'Srinagesh K. Potluri'
'Hongming Zhang'
'Patty Wisian-Neilson'

_publ_contact_author
;
      Patty Wisian-Neilson
      Department of Chemistry
      Southern Methodist University
      Dallas, Texas 75275
      USA
;
_publ_contact_author_email pwisian@smu.edu
_publ_contact_author_fax '+1 214 768 4089'
_publ_contact_author_phone '+1 214 768 2483'
_publ_section_title
;
 Synthesis and Structure of Nongeminally Substituted Cyclic Phosphazenes
 with Haloalkyl and Thioester Functional Groups
;
_journal_name_full 'Inorganic Chemistry'
_journal_page_first 7784
_journal_page_last 7791
_journal_paper_doi 10.1021/ic049063z
_journal_volume 43
_journal_year 2004
_chemical_formula_sum 'C21.5 H22 Br3 Cl N3 P3'
_chemical_formula_weight 690.51
_chemical_name_systematic
; 
 ? 
;
_space_group_IT_number 15
_symmetry_cell_setting monoclinic
_symmetry_space_group_name_Hall '-C 2yc'
_symmetry_space_group_name_H-M 'C 1 2/c 1'
_atom_sites_solution_hydrogens geom
_atom_sites_solution_primary direct
_atom_sites_solution_secondary difmap
_audit_creation_method SHELXL-97
_cell_angle_alpha 90.00
_cell_angle_beta 96.699(5)
_cell_angle_gamma 90.00
_cell_formula_units_Z 8
_cell_length_a 16.4817(9)
_cell_length_b 15.4102(9)
_cell_length_c 20.9980(13)
_cell_measurement_reflns_used 52
_cell_measurement_temperature 293(2)
_cell_measurement_theta_max 15.0
_cell_measurement_theta_min 10.0
_cell_volume 5296.8(5)
_computing_cell_refinement 'Bruker XSCANS'
_computing_data_collection 'Bruker XSCANS'
_computing_data_reduction 'Bruker XSCANS'
_computing_molecular_graphics 'Bruker SHELXTL'
_computing_publication_material 'Bruker SHELXTL'
_computing_structure_refinement 'SHELXL-97 (Sheldrick, 1997)'
_computing_structure_solution 'SHELXS-97 (Sheldrick, 1990)'
_diffrn_ambient_temperature 293(2)
_diffrn_measured_fraction_theta_full 0.984
_diffrn_measured_fraction_theta_max 0.984
_diffrn_measurement_device_type 'Bruker P4'
_diffrn_measurement_method 'omega scans'
_diffrn_radiation_monochromator graphite
_diffrn_radiation_source 'fine-focus sealed tube'
_diffrn_radiation_type MoK\a
_diffrn_radiation_wavelength 0.71073
_diffrn_reflns_av_R_equivalents 0.039
_diffrn_reflns_av_sigmaI/netI 0.083
_diffrn_reflns_limit_h_max 19
_diffrn_reflns_limit_h_min -1
_diffrn_reflns_limit_k_max 18
_diffrn_reflns_limit_k_min -1
_diffrn_reflns_limit_l_max 24
_diffrn_reflns_limit_l_min -24
_diffrn_reflns_number 5544
_diffrn_reflns_theta_full 25.01
_diffrn_reflns_theta_max 25.01
_diffrn_reflns_theta_min 1.81
_diffrn_standards_decay_% 5.59
_diffrn_standards_interval_count 147
_diffrn_standards_number 3
_exptl_absorpt_coefficient_mu 4.868
_exptl_absorpt_correction_T_max 1.000
_exptl_absorpt_correction_T_min 0.572
_exptl_absorpt_correction_type psi-scan
_exptl_absorpt_process_details 'Bruker XEMP'
_exptl_crystal_colour colorless
_exptl_crystal_density_diffrn 1.732
_exptl_crystal_density_method 'not measured'
_exptl_crystal_description plates
_exptl_crystal_F_000 2712
_exptl_crystal_size_max 0.25
_exptl_crystal_size_mid 0.15
_exptl_crystal_size_min 0.10
_refine_diff_density_max 1.312
_refine_diff_density_min -0.672
_refine_diff_density_rms 0.107
_refine_ls_extinction_coef 0.00038(9)
_refine_ls_extinction_expression Fc^*^=kFc[1+0.001xFc^2^\l^3^/sin(2\q)]^-1/4^
_refine_ls_extinction_method SHELXL
_refine_ls_goodness_of_fit_ref 0.980
_refine_ls_hydrogen_treatment mixed
_refine_ls_matrix_type full
_refine_ls_number_parameters 286
_refine_ls_number_reflns 4612
_refine_ls_number_restraints 0
_refine_ls_restrained_S_all 0.980
_refine_ls_R_factor_all 0.121
_refine_ls_R_factor_gt 0.057
_refine_ls_shift/su_max 0.001
_refine_ls_shift/su_mean 0.000
_refine_ls_structure_factor_coef Fsqd
_refine_ls_weighting_details 'calc w=1/[\s^2^(Fo^2^)+(0.0813P)^2^+0.0000P] where P=(Fo^2^+2Fc^2^)/3'
_refine_ls_weighting_scheme calc
_refine_ls_wR_factor_gt 0.138
_refine_ls_wR_factor_ref 0.156
_reflns_number_gt 2675
_reflns_number_total 4612
_reflns_threshold_expression >2sigma(I)
_cod_data_source_file ic049063zsi20040715_125537_3.cif
_cod_data_source_block 4[CH2Cl2]_[jh-br3co]
_cod_depositor_comments
;
The following automatic conversions were performed:
'_exptl_absorpt_correction_type' value 'psi scan' changed to 'psi-scan'
according to '/home/saulius/struct/CIF-dictionaries/cif_core.dic'
dictionary named 'cif_core.dic' version 2.4.1 from 2010-06-29.

Automatic conversion script
Id: cif_fix_enum 1527 2010-12-29 10:47:43Z saulius 
;
_cod_database_code 4312078

loop_
_symmetry_equiv_pos_as_xyz
'x, y, z'
'-x, y, -z+1/2'
'x+1/2, y+1/2, z'
'-x+1/2, y+1/2, -z+1/2'
'-x, -y, -z'
'x, -y, z-1/2'
'-x+1/2, -y+1/2, -z'
'x+1/2, -y+1/2, z-1/2'

loop_
_atom_site_label
_atom_site_type_symbol
_atom_site_fract_x
_atom_site_fract_y
_atom_site_fract_z
_atom_site_U_iso_or_equiv
_atom_site_adp_type
_atom_site_occupancy
_atom_site_symmetry_multiplicity
_atom_site_calc_flag
_atom_site_refinement_flags
_atom_site_disorder_assembly
_atom_site_disorder_group
P1 P 0.81136(11) -0.06384(12) 0.07405(8) 0.0378(5) Uani 1 1 d . . .
P2 P 0.90883(11) 0.08492(12) 0.08181(8) 0.0365(5) Uani 1 1 d . . .
P3 P 0.83048(11) 0.03409(12) 0.18625(8) 0.0394(5) Uani 1 1 d . . .
N1 N 0.7916(3) -0.0451(4) 0.1449(3) 0.0420(14) Uani 1 1 d . . .
N2 N 0.8661(3) 0.0050(4) 0.0421(2) 0.0398(14) Uani 1 1 d . . .
N3 N 0.8981(4) 0.0916(4) 0.1554(2) 0.0459(16) Uani 1 1 d . . .
Br1 Br 0.96615(5) -0.16547(6) 0.12447(5) 0.0694(3) Uani 1 1 d . . .
Br2 Br 1.08104(5) 0.17166(6) 0.10830(4) 0.0598(3) Uani 1 1 d . . .
Br3 Br 0.81416(6) -0.05616(6) 0.31731(4) 0.0662(3) Uani 1 1 d . . .
C1 C 0.8597(4) -0.1691(5) 0.0741(3) 0.0492(19) Uani 1 1 d . . .
H1A H 0.8658 -0.1861 0.0305 0.059 Uiso 1 1 calc R . .
H1B H 0.8256 -0.2119 0.0921 0.059 Uiso 1 1 calc R . .
C2 C 1.0168(4) 0.0748(4) 0.0739(3) 0.0414(17) Uani 1 1 d . . .
H2A H 1.0235 0.0686 0.0288 0.050 Uiso 1 1 calc R . .
H2B H 1.0374 0.0224 0.0957 0.050 Uiso 1 1 calc R . .
C3 C 0.8847(4) -0.0057(5) 0.2596(3) 0.051(2) Uani 1 1 d . . .
H3A H 0.9151 0.0418 0.2813 0.062 Uiso 1 1 calc R . .
H3B H 0.9238 -0.0491 0.2494 0.062 Uiso 1 1 calc R . .
C11 C 0.7183(4) -0.0816(4) 0.0218(3) 0.0423(18) Uani 1 1 d . . .
C12 C 0.6466(5) -0.1043(6) 0.0468(4) 0.064(2) Uani 1 1 d . . .
H12 H 0.6472 -0.1122 0.0908 0.077 Uiso 1 1 calc R . .
C13 C 0.5760(6) -0.1149(7) 0.0077(6) 0.091(3) Uani 1 1 d . . .
H13 H 0.5283 -0.1295 0.0247 0.109 Uiso 1 1 calc R . .
C14 C 0.5753(6) -0.1038(7) -0.0582(6) 0.086(3) Uani 1 1 d . . .
H14 H 0.5267 -0.1098 -0.0851 0.104 Uiso 1 1 calc R . .
C15 C 0.6454(6) -0.0842(6) -0.0836(4) 0.076(3) Uani 1 1 d . . .
H15 H 0.6452 -0.0791 -0.1278 0.091 Uiso 1 1 calc R . .
C16 C 0.7164(5) -0.0719(5) -0.0435(4) 0.057(2) Uani 1 1 d . . .
H16 H 0.7640 -0.0568 -0.0607 0.068 Uiso 1 1 calc R . .
C21 C 0.8802(4) 0.1858(5) 0.0423(3) 0.0411(17) Uani 1 1 d . . .
C22 C 0.8686(5) 0.2600(5) 0.0759(4) 0.063(2) Uani 1 1 d . . .
H22 H 0.8732 0.2581 0.1205 0.076 Uiso 1 1 calc R . .
C23 C 0.8504(6) 0.3370(6) 0.0447(6) 0.085(3) Uani 1 1 d . . .
H23 H 0.8450 0.3872 0.0684 0.102 Uiso 1 1 calc R . .
C24 C 0.8400(6) 0.3409(7) -0.0212(6) 0.080(3) Uani 1 1 d . . .
H24 H 0.8257 0.3926 -0.0425 0.096 Uiso 1 1 calc R . .
C25 C 0.8513(6) 0.2675(7) -0.0540(5) 0.078(3) Uani 1 1 d . . .
H25 H 0.8463 0.2698 -0.0985 0.094 Uiso 1 1 calc R . .
C26 C 0.8701(5) 0.1890(6) -0.0240(4) 0.062(2) Uani 1 1 d . . .
H26 H 0.8758 0.1391 -0.0480 0.074 Uiso 1 1 calc R . .
C31 C 0.7505(5) 0.1021(5) 0.2102(3) 0.0452(19) Uani 1 1 d . . .
C32 C 0.7698(6) 0.1798(5) 0.2420(4) 0.061(2) Uani 1 1 d . . .
H32 H 0.8238 0.1982 0.2503 0.073 Uiso 1 1 calc R . .
C33 C 0.7064(7) 0.2293(6) 0.2611(4) 0.083(3) Uani 1 1 d . . .
H33 H 0.7186 0.2811 0.2828 0.099 Uiso 1 1 calc R . .
C34 C 0.6276(8) 0.2043(9) 0.2489(5) 0.097(4) Uani 1 1 d . . .
H34 H 0.5865 0.2389 0.2622 0.116 Uiso 1 1 calc R . .
C35 C 0.6082(6) 0.1293(8) 0.2175(4) 0.082(3) Uani 1 1 d . . .
H35 H 0.5538 0.1126 0.2091 0.098 Uiso 1 1 calc R . .
C36 C 0.6686(5) 0.0775(6) 0.1978(4) 0.063(2) Uani 1 1 d . . .
H36 H 0.6548 0.0260 0.1762 0.076 Uiso 1 1 calc R . .
Cl1 Cl 0.9154(3) 0.3686(4) 0.2546(3) 0.231(3) Uani 1 1 d . . .
C41 C 1.0000 0.310(2) 0.2500 0.211(13) Uani 1 2 d S . .
H41A H 0.9909 0.2680 0.2128 0.253 Uiso 1 1 d . . .

loop_
_atom_site_aniso_label
_atom_site_aniso_U_11
_atom_site_aniso_U_22
_atom_site_aniso_U_33
_atom_site_aniso_U_23
_atom_site_aniso_U_13
_atom_site_aniso_U_12
P1 0.0440(11) 0.0357(11) 0.0354(9) -0.0019(9) 0.0111(8) -0.0028(9)
P2 0.0411(11) 0.0360(11) 0.0338(9) -0.0017(8) 0.0104(8) -0.0039(8)
P3 0.0433(11) 0.0441(12) 0.0320(9) -0.0012(8) 0.0096(8) -0.0025(9)
N1 0.046(3) 0.042(4) 0.040(3) -0.001(3) 0.014(3) -0.004(3)
N2 0.045(4) 0.043(4) 0.031(3) -0.004(3) 0.007(3) -0.009(3)
N3 0.060(4) 0.048(4) 0.030(3) -0.008(3) 0.011(3) -0.009(3)
Br1 0.0544(6) 0.0653(6) 0.0879(7) 0.0129(5) 0.0063(5) 0.0094(5)
Br2 0.0507(5) 0.0620(6) 0.0664(6) -0.0036(4) 0.0053(4) -0.0134(4)
Br3 0.0833(7) 0.0702(6) 0.0459(5) 0.0127(4) 0.0108(4) -0.0090(5)
C1 0.051(5) 0.042(5) 0.056(5) -0.009(4) 0.014(4) -0.002(4)
C2 0.049(4) 0.033(4) 0.040(4) -0.001(3) 0.002(3) 0.002(3)
C3 0.052(5) 0.067(6) 0.036(4) 0.004(4) 0.011(3) 0.003(4)
C11 0.052(5) 0.031(4) 0.044(4) -0.007(3) 0.005(4) 0.000(3)
C12 0.059(6) 0.071(6) 0.062(5) -0.006(5) 0.003(5) -0.020(5)
C13 0.055(6) 0.079(8) 0.139(10) 0.003(8) 0.012(7) -0.021(6)
C14 0.071(7) 0.077(7) 0.101(8) 0.007(7) -0.036(6) -0.018(6)
C15 0.080(7) 0.082(7) 0.060(5) -0.005(5) -0.019(5) -0.001(6)
C16 0.065(6) 0.050(5) 0.053(5) -0.008(4) -0.002(4) 0.000(4)
C21 0.032(4) 0.047(5) 0.044(4) 0.003(4) 0.003(3) -0.002(3)
C22 0.066(6) 0.047(5) 0.076(6) -0.005(5) 0.009(5) 0.005(4)
C23 0.077(7) 0.040(6) 0.136(10) -0.012(6) 0.006(7) 0.009(5)
C24 0.053(6) 0.072(8) 0.112(9) 0.035(7) 0.002(6) 0.009(5)
C25 0.079(7) 0.080(8) 0.074(6) 0.040(6) 0.004(5) 0.008(6)
C26 0.062(5) 0.056(6) 0.066(6) 0.011(5) 0.006(4) 0.003(4)
C31 0.056(5) 0.051(5) 0.029(4) 0.013(4) 0.008(3) 0.008(4)
C32 0.074(6) 0.056(6) 0.053(5) -0.002(4) 0.003(4) 0.010(5)
C33 0.126(10) 0.058(6) 0.066(6) -0.019(5) 0.020(6) 0.033(7)
C34 0.113(10) 0.113(10) 0.073(7) 0.003(7) 0.042(7) 0.056(9)
C35 0.067(6) 0.114(9) 0.069(6) 0.010(6) 0.025(5) 0.032(7)
C36 0.051(5) 0.079(7) 0.059(5) 0.002(5) 0.009(4) 0.009(5)
Cl1 0.159(4) 0.175(5) 0.370(8) -0.085(5) 0.072(5) 0.020(4)
C41 0.067(13) 0.28(3) 0.30(3) 0.000 0.048(17) 0.000

loop_
_atom_type_symbol
_atom_type_description
_atom_type_scat_dispersion_real
_atom_type_scat_dispersion_imag
_atom_type_scat_source
C C 0.0033 0.0016 'International Tables Vol C Tables 4.2.6.8 and 6.1.1.4'
H H 0.0000 0.0000 'International Tables Vol C Tables 4.2.6.8 and 6.1.1.4'
N N 0.0061 0.0033 'International Tables Vol C Tables 4.2.6.8 and 6.1.1.4'
O O 0.0106 0.0060 'International Tables Vol C Tables 4.2.6.8 and 6.1.1.4'
P P 0.1023 0.0942 'International Tables Vol C Tables 4.2.6.8 and 6.1.1.4'
Br Br -0.2901 2.4595 'International Tables Vol C Tables 4.2.6.8 and 6.1.1.4'
Cl Cl 0.1484 0.1585 'International Tables Vol C Tables 4.2.6.8 and 6.1.1.4'

loop_
_geom_angle_atom_site_label_1
_geom_angle_atom_site_label_2
_geom_angle_atom_site_label_3
_geom_angle
_geom_angle_site_symmetry_1
_geom_angle_site_symmetry_3
_geom_angle_publ_flag
N1 P1 N2 117.6(3) . . y
N1 P1 C11 110.2(3) . . y
N2 P1 C11 109.2(3) . . y
N1 P1 C1 107.5(3) . . y
N2 P1 C1 109.1(3) . . y
C11 P1 C1 102.0(3) . . y
N3 P2 N2 117.9(3) . . y
N3 P2 C21 110.0(3) . . y
N2 P2 C21 110.4(3) . . y
N3 P2 C2 108.5(3) . . y
N2 P2 C2 105.2(3) . . y
C21 P2 C2 103.8(3) . . y
N1 P3 N3 117.1(3) . . y
N1 P3 C3 109.5(3) . . y
N3 P3 C3 103.5(3) . . y
N1 P3 C31 109.7(3) . . y
N3 P3 C31 110.7(3) . . y
C3 P3 C31 105.5(3) . . y
P1 N1 P3 122.6(4) . . y
P1 N2 P2 121.9(3) . . y
P2 N3 P3 121.1(4) . . y
P1 C1 Br1 110.2(4) . . ?
P2 C2 Br2 113.7(3) . . ?
P3 C3 Br3 113.5(4) . . ?
C16 C11 C12 118.8(7) . . ?
C16 C11 P1 120.6(6) . . ?
C12 C11 P1 120.6(6) . . ?
C13 C12 C11 120.5(9) . . ?
C12 C13 C14 119.7(9) . . ?
C15 C14 C13 120.5(9) . . ?
C14 C15 C16 119.5(9) . . ?
C15 C16 C11 120.9(8) . . ?
C22 C21 C26 118.8(7) . . ?
C22 C21 P2 121.9(6) . . ?
C26 C21 P2 119.3(6) . . ?
C21 C22 C23 120.8(8) . . ?
C22 C23 C24 120.8(9) . . ?
C25 C24 C23 117.9(9) . . ?
C24 C25 C26 122.6(9) . . ?
C21 C26 C25 119.0(9) . . ?
C32 C31 C36 119.0(7) . . ?
C32 C31 P3 120.1(6) . . ?
C36 C31 P3 120.9(6) . . ?
C33 C32 C31 118.3(9) . . ?
C34 C33 C32 121.8(10) . . ?
C35 C34 C33 120.3(10) . . ?
C34 C35 C36 120.3(11) . . ?
C35 C36 C31 120.3(9) . . ?
Cl1 C41 Cl1 114.6(19) 2_755 . ?

loop_
_geom_bond_atom_site_label_1
_geom_bond_atom_site_label_2
_geom_bond_distance
_geom_bond_site_symmetry_2
_geom_bond_publ_flag
P1 N1 1.587(5) . y
P1 N2 1.591(6) . y
P1 C11 1.800(7) . y
P1 C1 1.807(7) . y
P2 N3 1.580(5) . y
P2 N2 1.604(6) . y
P2 C21 1.800(7) . y
P2 C2 1.813(7) . y
P3 N1 1.588(6) . y
P3 N3 1.617(6) . y
P3 C3 1.795(7) . y
P3 C31 1.801(8) . y
Br1 C1 1.941(7) . ?
Br2 C2 1.922(7) . ?
Br3 C3 1.938(7) . ?
C11 C16 1.376(10) . ?
C11 C12 1.392(10) . ?
C12 C13 1.353(12) . ?
C13 C14 1.394(13) . ?
C14 C15 1.360(13) . ?
C15 C16 1.374(11) . ?
C21 C22 1.368(10) . ?
C21 C26 1.383(10) . ?
C22 C23 1.373(12) . ?
C23 C24 1.377(14) . ?
C24 C25 1.348(13) . ?
C25 C26 1.382(11) . ?
C31 C32 1.390(10) . ?
C31 C36 1.396(11) . ?
C32 C33 1.390(12) . ?
C33 C34 1.351(14) . ?
C34 C35 1.350(15) . ?
C35 C36 1.376(12) . ?
Cl1 C41 1.674(17) . ?
C41 Cl1 1.674(17) 2_755 ?

loop_
_geom_torsion_atom_site_label_1
_geom_torsion_atom_site_label_2
_geom_torsion_atom_site_label_3
_geom_torsion_atom_site_label_4
_geom_torsion
_geom_torsion_site_symmetry_1
_geom_torsion_site_symmetry_2
_geom_torsion_site_symmetry_3
_geom_torsion_site_symmetry_4
_geom_torsion_publ_flag
N3 P3 C3 Br3 167.1(4) . . . . ?
C31 P3 C3 Br3 50.7(5) . . . . ?
N2 P2 C2 Br2 172.5(3) . . . . ?
C21 P2 C2 Br2 56.5(4) . . . . ?
N1 P1 C1 Br1 -67.1(4) . . . . ?
C11 P1 C1 Br1 176.9(4) . . . . ?
